data_7114724
loop_
_publ_author_name
'Chang, SeChin'
'Sommer, Roger D.'
'Rheingold, Arnold L.'
'Goldberg, David P.'

_publ_section_title
;
 A model complex of a possible intermediate in the mechanism of action of
 peptide deformylase: first example of an
 (N2S)zinc(ii)-formate complex
;
_journal_issue 22
_journal_name_full 'Chemical Communications'
_journal_page_first 2396
_journal_paper_doi 10.1039/b106865m
_journal_year 2001
_chemical_formula_sum 'C13 H22 N2 S Zn'
_chemical_formula_weight 303.76
_space_group_IT_number 14
_symmetry_cell_setting monoclinic
_symmetry_space_group_name_Hall '-P 2yn'
_symmetry_space_group_name_H-M 'P 1 21/n 1'
_atom_sites_solution_hydrogens geom
_atom_sites_solution_primary direct
_atom_sites_solution_secondary difmap
_audit_creation_method SHELXL-97
_cell_angle_alpha 90.00
_cell_angle_beta 90.958(2)
_cell_angle_gamma 90.00
_cell_formula_units_Z 4
_cell_length_a 7.9486(7)
_cell_length_b 15.0809(15)
_cell_length_c 12.1088(12)
_cell_measurement_reflns_used 4654
_cell_measurement_temperature 173(2)
_cell_measurement_theta_max 2.6995
_cell_measurement_theta_min 28.276
_cell_volume 1451.3(2)
_computing_cell_refinement 'Bruker SMART'
_computing_data_collection 'Bruker SMART'
_computing_data_reduction 'Bruker SHELXTL'
_computing_molecular_graphics 'Bruker SHELXTL'
_computing_publication_material 'Bruker SHELXTL'
_computing_structure_refinement 'SHELXL-97 (Sheldrick, 1997)'
_computing_structure_solution 'SHELXS-97 (Sheldrick, 1990)'
_diffrn_ambient_temperature 173(2)
_diffrn_measured_fraction_theta_full 0.907
_diffrn_measured_fraction_theta_max 0.907
_diffrn_measurement_device_type 'CCD area detector'
_diffrn_measurement_method 'phi and omega scans'
_diffrn_radiation_monochromator graphite
_diffrn_radiation_source 'fine-focus sealed tube'
_diffrn_radiation_type MoK\a
_diffrn_radiation_wavelength 0.71073
_diffrn_reflns_av_R_equivalents 0.0243
_diffrn_reflns_av_sigmaI/netI 0.0313
_diffrn_reflns_limit_h_max 9
_diffrn_reflns_limit_h_min -10
_diffrn_reflns_limit_k_max 20
_diffrn_reflns_limit_k_min -16
_diffrn_reflns_limit_l_max 16
_diffrn_reflns_limit_l_min -15
_diffrn_reflns_number 6942
_diffrn_reflns_theta_full 28.31
_diffrn_reflns_theta_max 28.31
_diffrn_reflns_theta_min 2.16
_exptl_absorpt_coefficient_mu 1.818
_exptl_absorpt_correction_T_max 0.7126
_exptl_absorpt_correction_T_min 0.6116
_exptl_absorpt_correction_type 'Empirical from SADABS'
_exptl_crystal_colour block
_exptl_crystal_density_diffrn 1.390
_exptl_crystal_density_method 'not measured'
_exptl_crystal_description colorless
_exptl_crystal_F_000 640
_exptl_crystal_size_max 0.30
_exptl_crystal_size_mid 0.20
_exptl_crystal_size_min 0.20
_refine_diff_density_max 0.318
_refine_diff_density_min -0.367
_refine_diff_density_rms 0.061
_refine_ls_extinction_method none
_refine_ls_goodness_of_fit_ref 1.127
_refine_ls_hydrogen_treatment mixed
_refine_ls_matrix_type full
_refine_ls_number_parameters 154
_refine_ls_number_reflns 3276
_refine_ls_number_restraints 0
_refine_ls_restrained_S_all 1.127
_refine_ls_R_factor_all 0.0390
_refine_ls_R_factor_gt 0.0320
_refine_ls_shift/su_max 0.000
_refine_ls_shift/su_mean 0.000
_refine_ls_structure_factor_coef Fsqd
_refine_ls_weighting_details 'calc w=1/[\s^2^(Fo^2^)+(0.0259P)^2^+0.7666P] where P=(Fo^2^+2Fc^2^)/3'
_refine_ls_weighting_scheme calc
_refine_ls_wR_factor_gt 0.0697
_refine_ls_wR_factor_ref 0.0722
_reflns_number_gt 2878
_reflns_number_total 3276
_reflns_threshold_expression >2sigma(I)
_cod_data_source_file b106865m.txt
_cod_data_source_block gold13
_cod_depositor_comments
;
The following automatic conversions were performed:

'_symmetry_cell_setting' value 'Monoclinic' changed to 'monoclinic'
according to
/usr/data/users/saulius/automatic-downloads/retrospective/RSC/lib/dictionaries/cif_core.dic
dictionary named 'cif_core.dic' version 2.4.2 from 2011-04-26.

Automatic conversion script
Id: cif_fix_values 2281 2013-09-26 08:29:07Z andrius 
;
_cod_original_sg_symbol_H-M P2(1)/n
_cod_database_code 7114724

loop_
_symmetry_equiv_pos_as_xyz
'x, y, z'
'-x+1/2, y+1/2, -z+1/2'
'-x, -y, -z'
'x-1/2, -y-1/2, z-1/2'

loop_
_atom_site_label
_atom_site_type_symbol
_atom_site_fract_x
_atom_site_fract_y
_atom_site_fract_z
_atom_site_U_iso_or_equiv
_atom_site_adp_type
_atom_site_occupancy
_atom_site_symmetry_multiplicity
_atom_site_calc_flag
_atom_site_refinement_flags
Zn1 Zn 0.20525(3) 0.193255(16) 0.13873(2) 0.02134(8) Uani 1 1 d .
S1 S 0.29614(7) 0.23889(4) -0.03115(5) 0.02720(13) Uani 1 1 d .
N2 N 0.0659(2) 0.31573(11) 0.15225(15) 0.0214(4) Uani 1 1 d .
N1 N -0.0094(2) 0.11077(12) 0.12023(14) 0.0216(4) Uani 1 1 d .
C7 C -0.1189(3) 0.29870(15) 0.15200(19) 0.0265(5) Uani 1 1 d .
H7A H -0.1788 0.3560 0.1443 0.032 Uiso 1 1 calc R
H7B H -0.1495 0.2727 0.2240 0.032 Uiso 1 1 calc R
C6 C -0.1793(3) 0.23646(15) 0.05967(19) 0.0278(5) Uani 1 1 d .
H6A H -0.2994 0.2489 0.0432 0.033 Uiso 1 1 calc R
H6B H -0.1154 0.2498 -0.0078 0.033 Uiso 1 1 calc R
C5 C -0.1606(2) 0.13980(15) 0.08561(17) 0.0233(4) Uani 1 1 d .
C4 C -0.2956(3) 0.08147(17) 0.0730(2) 0.0324(5) Uani 1 1 d .
H4A H -0.4028 0.1028 0.0494 0.039 Uiso 1 1 calc R
C1 C 0.0097(3) 0.02438(15) 0.14383(18) 0.0272(5) Uani 1 1 d .
H1A H 0.1164 0.0046 0.1703 0.033 Uiso 1 1 calc R
C2 C -0.1166(3) -0.03667(16) 0.13167(19) 0.0331(5) Uani 1 1 d .
H2A H -0.0976 -0.0975 0.1479 0.040 Uiso 1 1 calc R
C3 C -0.2722(3) -0.00744(17) 0.0952(2) 0.0367(6) Uani 1 1 d .
H3A H -0.3624 -0.0481 0.0853 0.044 Uiso 1 1 calc R
C9 C 0.1084(3) 0.37370(14) 0.05757(18) 0.0237(4) Uani 1 1 d .
H9A H 0.1051 0.4361 0.0828 0.028 Uiso 1 1 calc R
H9B H 0.0200 0.3666 -0.0003 0.028 Uiso 1 1 calc R
C10 C 0.2792(3) 0.35685(14) 0.00530(18) 0.0234(4) Uani 1 1 d .
C8 C 0.1127(3) 0.35835(16) 0.25843(19) 0.0317(5) Uani 1 1 d .
H8A H 0.0505 0.4140 0.2660 0.048 Uiso 1 1 calc R
H8B H 0.2338 0.3706 0.2602 0.048 Uiso 1 1 calc R
H8C H 0.0849 0.3186 0.3195 0.048 Uiso 1 1 calc R
C12 C 0.2840(3) 0.41186(17) -0.1012(2) 0.0345(5) Uani 1 1 d .
H12A H 0.2750 0.4750 -0.0830 0.052 Uiso 1 1 calc R
H12B H 0.1898 0.3947 -0.1499 0.052 Uiso 1 1 calc R
H12C H 0.3903 0.4010 -0.1388 0.052 Uiso 1 1 calc R
C11 C 0.4270(3) 0.38493(16) 0.0802(2) 0.0306(5) Uani 1 1 d .
H11A H 0.4161 0.4479 0.0986 0.046 Uiso 1 1 calc R
H11B H 0.5329 0.3752 0.0417 0.046 Uiso 1 1 calc R
H11C H 0.4266 0.3496 0.1481 0.046 Uiso 1 1 calc R
C13 C 0.3308(3) 0.14999(19) 0.2713(2) 0.0401(6) Uani 1 1 d .
H13A H 0.2513 0.1362 0.3299 0.060 Uiso 1 1 calc R
H13B H 0.4091 0.1960 0.2972 0.060 Uiso 1 1 calc R
H13C H 0.3939 0.0964 0.2523 0.060 Uiso 1 1 calc R

loop_
_atom_site_aniso_label
_atom_site_aniso_U_11
_atom_site_aniso_U_22
_atom_site_aniso_U_33
_atom_site_aniso_U_23
_atom_site_aniso_U_13
_atom_site_aniso_U_12
Zn1 0.02014(12) 0.01975(14) 0.02408(14) -0.00001(10) -0.00126(9) -0.00027(10)
S1 0.0318(3) 0.0219(3) 0.0282(3) -0.0057(2) 0.0104(2) -0.0044(2)
N2 0.0223(8) 0.0193(9) 0.0228(9) -0.0017(7) 0.0041(7) -0.0015(7)
N1 0.0243(8) 0.0191(9) 0.0214(9) -0.0002(7) 0.0026(7) -0.0026(7)
C7 0.0221(9) 0.0230(11) 0.0348(12) -0.0001(9) 0.0081(9) 0.0017(9)
C6 0.0190(9) 0.0288(12) 0.0355(13) 0.0041(10) -0.0043(9) -0.0011(9)
C5 0.0243(10) 0.0255(11) 0.0201(10) -0.0003(8) 0.0024(8) -0.0038(9)
C4 0.0259(10) 0.0395(14) 0.0320(13) -0.0036(10) 0.0023(9) -0.0085(10)
C1 0.0364(11) 0.0223(11) 0.0228(11) 0.0003(9) 0.0024(9) -0.0008(9)
C2 0.0497(14) 0.0227(12) 0.0272(12) -0.0004(9) 0.0077(11) -0.0088(11)
C3 0.0424(13) 0.0350(14) 0.0330(13) -0.0069(11) 0.0084(11) -0.0206(11)
C9 0.0253(10) 0.0187(10) 0.0270(11) 0.0019(8) 0.0019(8) -0.0015(8)
C10 0.0263(10) 0.0199(11) 0.0240(11) 0.0016(8) 0.0031(8) -0.0052(8)
C8 0.0378(12) 0.0302(13) 0.0272(12) -0.0089(10) 0.0056(10) -0.0057(10)
C12 0.0390(12) 0.0325(13) 0.0321(13) 0.0069(10) 0.0055(10) -0.0095(11)
C11 0.0260(10) 0.0287(12) 0.0371(14) -0.0044(10) 0.0001(10) -0.0060(9)
C13 0.0412(13) 0.0409(15) 0.0378(15) 0.0031(12) -0.0138(11) 0.0034(12)

loop_
_atom_type_symbol
_atom_type_description
_atom_type_scat_dispersion_real
_atom_type_scat_dispersion_imag
_atom_type_scat_source
C C 0.0033 0.0016 'International Tables Vol C Tables 4.2.6.8 and 6.1.1.4'
H H 0.0000 0.0000 'International Tables Vol C Tables 4.2.6.8 and 6.1.1.4'
N N 0.0061 0.0033 'International Tables Vol C Tables 4.2.6.8 and 6.1.1.4'
S S 0.1246 0.1234 'International Tables Vol C Tables 4.2.6.8 and 6.1.1.4'
Zn Zn 0.2839 1.4301 'International Tables Vol C Tables 4.2.6.8 and 6.1.1.4'

loop_
_geom_angle_atom_site_label_1
_geom_angle_atom_site_label_2
_geom_angle_atom_site_label_3
_geom_angle
C13 Zn1 N1 106.56(9)
C13 Zn1 N2 118.07(10)
N1 Zn1 N2 95.57(6)
C13 Zn1 S1 131.37(8)
N1 Zn1 S1 110.23(5)
N2 Zn1 S1 88.92(5)
C10 S1 Zn1 92.84(7)
C8 N2 C9 110.97(17)
C8 N2 C7 108.06(16)
C9 N2 C7 109.67(17)
C8 N2 Zn1 108.39(14)
C9 N2 Zn1 108.73(12)
C7 N2 Zn1 111.02(13)
C5 N1 C1 118.77(19)
C5 N1 Zn1 123.87(14)
C1 N1 Zn1 117.36(15)
N2 C7 C6 113.82(17)
C5 C6 C7 114.49(19)
N1 C5 C4 120.9(2)
N1 C5 C6 117.99(18)
C4 C5 C6 121.1(2)
C3 C4 C5 119.4(2)
N1 C1 C2 123.4(2)
C1 C2 C3 118.2(2)
C2 C3 C4 119.4(2)
N2 C9 C10 115.90(17)
C9 C10 C11 112.74(18)
C9 C10 C12 107.03(18)
C11 C10 C12 108.57(18)
C9 C10 S1 109.23(14)
C11 C10 S1 110.57(15)
C12 C10 S1 108.56(16)

loop_
_geom_bond_atom_site_label_1
_geom_bond_atom_site_label_2
_geom_bond_distance
Zn1 C13 1.987(2)
Zn1 N1 2.1201(17)
Zn1 N2 2.1612(17)
Zn1 S1 2.2971(6)
S1 C10 1.838(2)
N2 C8 1.479(3)
N2 C9 1.485(3)
N2 C7 1.492(3)
N1 C5 1.340(3)
N1 C1 1.342(3)
C7 C6 1.531(3)
C6 C5 1.498(3)
C5 C4 1.394(3)
C4 C3 1.379(4)
C1 C2 1.368(3)
C2 C3 1.379(4)
C9 C10 1.529(3)
C10 C11 1.532(3)
C10 C12 1.535(3)
